data_2217113
loop_
_publ_author_name
'Wen-Wen Tian'
'Jia-Ying Xu'
'Zhi-Qiang Feng'
'Su-Lan Dong'
'Jin-Tang Wang'

_publ_section_title
;
 <i>N</i>,<i>N</i>'-Di-<i>p</i>-tolylethylenediamine
;
_journal_coeditor_code HK2391
_journal_issue 1
_journal_name_full 'Acta Crystallographica Section E'
_journal_page_first o135
_journal_page_last o135
_journal_paper_doi 10.1107/S1600536807061648
_journal_volume 64
_journal_year 2008
_chemical_formula_iupac 'C16 H20 N2'
_chemical_formula_moiety 'C16 H20 N2'
_chemical_formula_sum 'C16 H20 N2'
_chemical_formula_weight 240.34
_chemical_melting_point 366
_chemical_name_systematic
;
N,N'-Di-p-tolylethylenediamine
;
_space_group_IT_number 14
_symmetry_cell_setting monoclinic
_symmetry_space_group_name_Hall '-P 2yn'
_symmetry_space_group_name_H-M 'P 1 21/n 1'
_atom_sites_solution_hydrogens geom
_atom_sites_solution_primary direct
_atom_sites_solution_secondary difmap
_audit_creation_method SHELXL-97
_cell_angle_alpha 90.00
_cell_angle_beta 90.30(3)
_cell_angle_gamma 90.00
_cell_formula_units_Z 8
_cell_length_a 8.9070(18)
_cell_length_b 25.252(5)
_cell_length_c 12.287(3)
_cell_measurement_reflns_used 25
_cell_measurement_temperature 298(2)
_cell_measurement_theta_max 13
_cell_measurement_theta_min 10
_cell_volume 2763.5(10)
_computing_cell_refinement 'CAD-4 Software (Enraf--Nonius, 1989)'
_computing_data_collection 'CAD-4 Software (Enraf--Nonius, 1989)'
_computing_data_reduction 'XCAD4 (Harms & Wocadlo, 1995)'
_computing_molecular_graphics 'SHELXTL (Bruker, 2000)'
_computing_publication_material 'SHELXTL (Bruker, 2000)'
_computing_structure_refinement 'SHELXL97 (Sheldrick, 1997)'
_computing_structure_solution 'SHELXS97 (Sheldrick, 1997)'
_diffrn_ambient_temperature 298(2)
_diffrn_measured_fraction_theta_full 0.990
_diffrn_measured_fraction_theta_max 0.990
_diffrn_measurement_device_type 'Enraf--Nonius CAD-4 diffractometer'
_diffrn_measurement_method '\w/2\q scans'
_diffrn_radiation_monochromator graphite
_diffrn_radiation_source 'fine-focus sealed tube'
_diffrn_radiation_type MoK\a
_diffrn_radiation_wavelength 0.71073
_diffrn_reflns_av_R_equivalents 0.0733
_diffrn_reflns_av_sigmaI/netI 0.0673
_diffrn_reflns_limit_h_max 10
_diffrn_reflns_limit_h_min -10
_diffrn_reflns_limit_k_max 31
_diffrn_reflns_limit_k_min 0
_diffrn_reflns_limit_l_max 15
_diffrn_reflns_limit_l_min 0
_diffrn_reflns_number 5764
_diffrn_reflns_theta_full 26.07
_diffrn_reflns_theta_max 26.07
_diffrn_reflns_theta_min 1.61
_diffrn_standards_decay_% 0
_diffrn_standards_interval_count 120
_diffrn_standards_number 3
_exptl_absorpt_coefficient_mu 0.068
_exptl_absorpt_correction_T_max 0.9865
_exptl_absorpt_correction_T_min 0.9632
_exptl_absorpt_correction_type psi-scan
_exptl_absorpt_process_details '(North <i>et al.</i>,  1968)'
_exptl_crystal_colour yellow
_exptl_crystal_density_diffrn 1.155
_exptl_crystal_density_method 'not measured'
_exptl_crystal_description block
_exptl_crystal_F_000 1040
_exptl_crystal_size_max 0.40
_exptl_crystal_size_mid 0.30
_exptl_crystal_size_min 0.20
_refine_diff_density_max 0.239
_refine_diff_density_min -0.230
_refine_ls_extinction_method none
_refine_ls_goodness_of_fit_ref 1.005
_refine_ls_hydrogen_treatment constr
_refine_ls_matrix_type full
_refine_ls_number_parameters 325
_refine_ls_number_reflns 5408
_refine_ls_number_restraints 0
_refine_ls_restrained_S_all 1.005
_refine_ls_R_factor_all 0.1683
_refine_ls_R_factor_gt 0.0898
_refine_ls_shift/su_max 0.000
_refine_ls_shift/su_mean 0.000
_refine_ls_structure_factor_coef Fsqd
_refine_ls_weighting_details 'calc w=1/[\s^2^(Fo^2^)+(0.0300P)^2^+5.0000P] where P=(Fo^2^+2Fc^2^)/3'
_refine_ls_weighting_scheme calc
_refine_ls_wR_factor_gt 0.1641
_refine_ls_wR_factor_ref 0.2051
_reflns_number_gt 2777
_reflns_number_total 5408
_reflns_threshold_expression I>2\s(I)
_cod_data_source_file hk2391.cif
_cod_data_source_block I
_cod_original_sg_symbol_H-M 'P 21/n'
_cod_database_code 2217113
_cod_database_fobs_code 2217113

loop_
_symmetry_equiv_pos_as_xyz
'x, y, z'
'-x+1/2, y+1/2, -z+1/2'
'-x, -y, -z'
'x-1/2, -y-1/2, z-1/2'

loop_
_atom_site_type_symbol
_atom_site_label
_atom_site_fract_x
_atom_site_fract_y
_atom_site_fract_z
_atom_site_U_iso_or_equiv
_atom_site_adp_type
_atom_site_calc_flag
_atom_site_refinement_flags
_atom_site_occupancy
N N1 0.6890(4) 0.29404(14) 0.1934(3) 0.0578(10) Uani d . 1
H H1A 0.7405 0.2759 0.2396 0.069 Uiso calc R 1
N N2 0.7171(4) 0.18725(14) 0.1110(3) 0.0583(9) Uani d . 1
H H2A 0.7386 0.1788 0.1770 0.070 Uiso calc R 1
N N3 0.1908(4) 0.29364(15) 0.0572(3) 0.0604(10) Uani d . 1
H H3B 0.2402 0.2755 0.0102 0.072 Uiso calc R 1
N N4 0.2184(4) 0.18680(14) 0.1392(3) 0.0589(10) Uani d . 1
H H4B 0.2398 0.1786 0.0732 0.071 Uiso calc R 1
C C1 0.2841(5) 0.4526(2) 0.3496(4) 0.0787(15) Uani d . 1
H H1B 0.2637 0.4781 0.2936 0.118 Uiso calc R 1
H H1C 0.3271 0.4701 0.4117 0.118 Uiso calc R 1
H H1D 0.1922 0.4355 0.3703 0.118 Uiso calc R 1
C C2 0.3925(4) 0.41180(17) 0.3077(3) 0.0505(10) Uani d . 1
C C3 0.4474(5) 0.41291(17) 0.2034(3) 0.0546(11) Uani d . 1
H H3A 0.4176 0.4403 0.1576 0.065 Uiso calc R 1
C C4 0.5447(5) 0.37524(17) 0.1638(3) 0.0519(10) Uani d . 1
H H4A 0.5800 0.3778 0.0929 0.062 Uiso calc R 1
C C5 0.5898(4) 0.33369(16) 0.2295(3) 0.0438(9) Uani d . 1
C C6 0.5381(5) 0.33210(17) 0.3359(3) 0.0524(10) Uani d . 1
H H6A 0.5695 0.3052 0.3824 0.063 Uiso calc R 1
C C7 0.4398(5) 0.37049(18) 0.3731(3) 0.0547(11) Uani d . 1
H H7A 0.4047 0.3684 0.4442 0.066 Uiso calc R 1
C C8 0.7036(5) 0.28406(17) 0.0793(3) 0.0539(11) Uani d . 1
H H8A 0.7553 0.3134 0.0449 0.065 Uiso calc R 1
H H8B 0.6049 0.2808 0.0462 0.065 Uiso calc R 1
C C9 0.7923(5) 0.23291(18) 0.0624(4) 0.0621(12) Uani d . 1
H H9A 0.8048 0.2268 -0.0149 0.075 Uiso calc R 1
H H9B 0.8913 0.2367 0.0947 0.075 Uiso calc R 1
C C10 0.6120(4) 0.15681(16) 0.0544(3) 0.0472(10) Uani d . 1
C C11 0.5711(4) 0.10780(17) 0.0971(3) 0.0505(10) Uani d . 1
H H11A 0.6138 0.0964 0.1623 0.061 Uiso calc R 1
C C12 0.4682(5) 0.07583(18) 0.0440(3) 0.0552(11) Uani d . 1
H H12A 0.4420 0.0436 0.0751 0.066 Uiso calc R 1
C C13 0.4026(4) 0.09042(17) -0.0545(3) 0.0491(10) Uani d . 1
C C14 0.4421(5) 0.13987(17) -0.0947(3) 0.0541(11) Uani d . 1
H H14A 0.3987 0.1516 -0.1593 0.065 Uiso calc R 1
C C15 0.5450(5) 0.17251(17) -0.0407(3) 0.0534(11) Uani d . 1
H H15A 0.5684 0.2054 -0.0700 0.064 Uiso calc R 1
C C16 0.3006(5) 0.05418(19) -0.1158(4) 0.0711(13) Uani d . 1
H H16A 0.2869 0.0221 -0.0751 0.107 Uiso calc R 1
H H16B 0.3440 0.0460 -0.1852 0.107 Uiso calc R 1
H H16C 0.2052 0.0711 -0.1267 0.107 Uiso calc R 1
C C17 -0.2095(6) 0.4545(2) -0.0923(4) 0.0838(16) Uani d . 1
H H17A -0.2377 0.4474 -0.1664 0.126 Uiso calc R 1
H H17B -0.1620 0.4886 -0.0881 0.126 Uiso calc R 1
H H17C -0.2974 0.4543 -0.0475 0.126 Uiso calc R 1
C C18 -0.1028(5) 0.41301(19) -0.0536(4) 0.0593(12) Uani d . 1
C C19 -0.0466(5) 0.41364(19) 0.0526(4) 0.0604(12) Uani d . 1
H H19A -0.0737 0.4410 0.0991 0.073 Uiso calc R 1
C C20 0.0485(5) 0.37439(18) 0.0901(3) 0.0581(11) Uani d . 1
H H20A 0.0829 0.3756 0.1617 0.070 Uiso calc R 1
C C21 0.0935(4) 0.33335(18) 0.0231(3) 0.0496(10) Uani d . 1
C C22 0.0385(5) 0.33360(18) -0.0840(3) 0.0530(11) Uani d . 1
H H22A 0.0676 0.3070 -0.1318 0.064 Uiso calc R 1
C C23 -0.0559(5) 0.37197(19) -0.1190(3) 0.0582(11) Uani d . 1
H H23A -0.0909 0.3706 -0.1904 0.070 Uiso calc R 1
C C24 0.2085(5) 0.28304(18) 0.1726(3) 0.0576(11) Uani d . 1
H H24A 0.1106 0.2807 0.2065 0.069 Uiso calc R 1
H H24B 0.2636 0.3117 0.2068 0.069 Uiso calc R 1
C C25 0.2919(5) 0.23195(18) 0.1878(4) 0.0612(12) Uani d . 1
H H25A 0.3911 0.2355 0.1565 0.073 Uiso calc R 1
H H25B 0.3044 0.2255 0.2652 0.073 Uiso calc R 1
C C26 0.1144(4) 0.15593(17) 0.1944(3) 0.0494(10) Uani d . 1
C C27 0.0724(5) 0.10681(17) 0.1522(3) 0.0554(11) Uani d . 1
H H27A 0.1130 0.0957 0.0864 0.067 Uiso calc R 1
C C28 -0.0276(4) 0.07439(19) 0.2054(3) 0.0563(11) Uani d . 1
H H28A -0.0522 0.0417 0.1754 0.068 Uiso calc R 1
C C29 -0.0921(4) 0.08947(18) 0.3025(4) 0.0528(11) Uani d . 1
C C30 -0.0557(4) 0.13840(18) 0.3422(3) 0.0543(11) Uani d . 1
H H30A -0.1002 0.1500 0.4062 0.065 Uiso calc R 1
C C31 0.0463(5) 0.17143(17) 0.2895(3) 0.0532(11) Uani d . 1
H H31A 0.0686 0.2044 0.3190 0.064 Uiso calc R 1
C C32 -0.1948(5) 0.0527(2) 0.3631(4) 0.0749(14) Uani d . 1
H H32A -0.2045 0.0201 0.3236 0.112 Uiso calc R 1
H H32B -0.2918 0.0689 0.3704 0.112 Uiso calc R 1
H H32C -0.1536 0.0456 0.4340 0.112 Uiso calc R 1

loop_
_atom_site_aniso_label
_atom_site_aniso_U_11
_atom_site_aniso_U_22
_atom_site_aniso_U_33
_atom_site_aniso_U_12
_atom_site_aniso_U_13
_atom_site_aniso_U_23
N1 0.061(2) 0.063(2) 0.049(2) 0.0077(19) -0.0055(17) -0.0029(18)
N2 0.060(2) 0.058(2) 0.057(2) -0.0088(19) -0.0006(17) -0.0001(18)
N3 0.062(2) 0.067(3) 0.053(2) 0.006(2) 0.0096(18) -0.0017(18)
N4 0.056(2) 0.063(2) 0.058(2) -0.0058(19) 0.0077(17) -0.0012(19)
C1 0.068(3) 0.073(4) 0.096(4) -0.001(3) 0.024(3) -0.004(3)
C2 0.044(2) 0.050(3) 0.057(3) -0.008(2) 0.0098(19) 0.000(2)
C3 0.055(3) 0.050(3) 0.058(3) 0.007(2) 0.002(2) 0.011(2)
C4 0.055(3) 0.055(3) 0.045(2) -0.002(2) 0.0029(19) 0.006(2)
C5 0.037(2) 0.047(2) 0.047(2) -0.0055(18) -0.0002(16) -0.0055(19)
C6 0.056(3) 0.055(3) 0.047(2) -0.005(2) -0.0011(19) 0.006(2)
C7 0.057(3) 0.061(3) 0.046(2) -0.013(2) 0.014(2) 0.001(2)
C8 0.054(3) 0.054(3) 0.054(3) -0.003(2) 0.013(2) 0.001(2)
C9 0.047(3) 0.070(3) 0.069(3) -0.004(2) 0.012(2) -0.008(2)
C10 0.043(2) 0.050(3) 0.048(2) 0.0009(19) 0.0076(18) -0.0017(19)
C11 0.051(3) 0.053(3) 0.047(2) 0.005(2) 0.0049(19) 0.007(2)
C12 0.051(3) 0.053(3) 0.061(3) 0.002(2) 0.004(2) 0.007(2)
C13 0.039(2) 0.048(3) 0.061(3) 0.0031(19) 0.0045(19) -0.005(2)
C14 0.057(3) 0.057(3) 0.048(2) 0.009(2) -0.003(2) 0.000(2)
C15 0.060(3) 0.046(3) 0.055(3) -0.003(2) 0.008(2) 0.007(2)
C16 0.065(3) 0.066(3) 0.083(3) 0.002(3) -0.008(3) -0.006(3)
C17 0.082(4) 0.068(3) 0.101(4) 0.012(3) -0.029(3) -0.003(3)
C18 0.062(3) 0.058(3) 0.058(3) -0.007(2) -0.003(2) 0.001(2)
C19 0.059(3) 0.058(3) 0.064(3) 0.003(2) -0.002(2) -0.013(2)
C20 0.067(3) 0.064(3) 0.043(2) -0.002(2) -0.005(2) -0.006(2)
C21 0.041(2) 0.057(3) 0.051(2) -0.002(2) 0.0087(18) 0.002(2)
C22 0.053(3) 0.059(3) 0.047(2) -0.008(2) 0.0018(19) -0.007(2)
C23 0.058(3) 0.068(3) 0.048(2) -0.011(2) -0.003(2) 0.001(2)
C24 0.052(3) 0.064(3) 0.057(3) -0.010(2) -0.006(2) -0.003(2)
C25 0.037(2) 0.071(3) 0.075(3) 0.001(2) -0.001(2) 0.005(3)
C26 0.037(2) 0.060(3) 0.052(2) 0.004(2) 0.0011(18) -0.003(2)
C27 0.053(3) 0.059(3) 0.054(3) 0.006(2) 0.007(2) -0.010(2)
C28 0.044(2) 0.064(3) 0.061(3) -0.002(2) 0.001(2) -0.006(2)
C29 0.037(2) 0.057(3) 0.064(3) 0.006(2) 0.0062(19) 0.005(2)
C30 0.044(2) 0.069(3) 0.050(2) 0.008(2) 0.0035(19) -0.005(2)
C31 0.054(3) 0.051(3) 0.054(2) 0.003(2) 0.001(2) -0.008(2)
C32 0.055(3) 0.078(4) 0.092(4) -0.004(3) 0.011(3) 0.012(3)

loop_
_atom_type_symbol
_atom_type_description
_atom_type_scat_dispersion_real
_atom_type_scat_dispersion_imag
_atom_type_scat_source
C C 0.0033 0.0016 'International Tables Vol C Tables 4.2.6.8 and 6.1.1.4'
H H 0.0000 0.0000 'International Tables Vol C Tables 4.2.6.8 and 6.1.1.4'
N N 0.0061 0.0033 'International Tables Vol C Tables 4.2.6.8 and 6.1.1.4'

loop_
_geom_angle_atom_site_label_1
_geom_angle_atom_site_label_2
_geom_angle_atom_site_label_3
_geom_angle
C5 N1 C8 119.7(3)
C5 N1 H1A 120.2
C8 N1 H1A 120.2
C10 N2 C9 122.6(4)
C10 N2 H2A 118.7
C9 N2 H2A 118.7
C2 C1 H1B 109.5
C2 C1 H1C 109.5
H1B C1 H1C 109.5
C2 C1 H1D 109.5
H1B C1 H1D 109.5
H1C C1 H1D 109.5
C3 C2 C7 116.7(4)
C3 C2 C1 122.5(4)
C7 C2 C1 120.8(4)
C2 C3 C4 122.9(4)
C2 C3 H3A 118.5
C4 C3 H3A 118.5
C3 C4 C5 119.9(4)
C3 C4 H4A 120.1
C5 C4 H4A 120.1
C4 C5 C6 118.4(4)
C4 C5 N1 122.4(4)
C6 C5 N1 119.2(4)
C7 C6 C5 120.2(4)
C7 C6 H6A 119.9
C5 C6 H6A 119.9
C2 C7 C6 121.8(4)
C2 C7 H7A 119.1
C6 C7 H7A 119.1
N1 C8 C9 109.4(4)
N1 C8 H8A 109.8
C9 C8 H8A 109.8
N1 C8 H8B 109.8
C9 C8 H8B 109.8
H8A C8 H8B 108.2
N2 C9 C8 111.9(3)
N2 C9 H9A 109.2
C8 C9 H9A 109.2
N2 C9 H9B 109.2
C8 C9 H9B 109.2
H9A C9 H9B 107.9
C15 C10 C11 117.8(4)
C15 C10 N2 123.7(4)
C11 C10 N2 118.5(4)
C12 C11 C10 121.0(4)
C12 C11 H11A 119.5
C10 C11 H11A 119.5
C11 C12 C13 122.0(4)
C11 C12 H12A 119.0
C13 C12 H12A 119.0
C14 C13 C12 116.2(4)
C14 C13 C16 121.8(4)
C12 C13 C16 122.0(4)
C13 C14 C15 121.9(4)
C13 C14 H14A 119.1
C15 C14 H14A 119.1
C10 C15 C14 121.1(4)
C10 C15 H15A 119.5
C14 C15 H15A 119.5
C13 C16 H16A 109.5
C13 C16 H16B 109.5
H16A C16 H16B 109.5
C13 C16 H16C 109.5
H16A C16 H16C 109.5
H16B C16 H16C 109.5
C21 N3 C24 119.5(4)
C21 N3 H3B 120.3
C24 N3 H3B 120.3
C26 N4 C25 122.9(4)
C26 N4 H4B 118.5
C25 N4 H4B 118.5
C18 C17 H17A 109.5
C18 C17 H17B 109.5
H17A C17 H17B 109.5
C18 C17 H17C 109.5
H17A C17 H17C 109.5
H17B C17 H17C 109.5
C23 C18 C19 116.4(4)
C23 C18 C17 122.6(4)
C19 C18 C17 121.0(4)
C20 C19 C18 121.4(4)
C20 C19 H19A 119.3
C18 C19 H19A 119.3
C19 C20 C21 121.2(4)
C19 C20 H20A 119.4
C21 C20 H20A 119.4
C20 C21 N3 122.9(4)
C20 C21 C22 117.0(4)
N3 C21 C22 120.0(4)
C23 C22 C21 121.0(4)
C23 C22 H22A 119.5
C21 C22 H22A 119.5
C22 C23 C18 123.0(4)
C22 C23 H23A 118.5
C18 C23 H23A 118.5
N3 C24 C25 109.4(4)
N3 C24 H24A 109.8
C25 C24 H24A 109.8
N3 C24 H24B 109.8
C25 C24 H24B 109.8
H24A C24 H24B 108.2
N4 C25 C24 113.9(3)
N4 C25 H25A 108.8
C24 C25 H25A 108.8
N4 C25 H25B 108.8
C24 C25 H25B 108.8
H25A C25 H25B 107.7
C31 C26 N4 123.5(4)
C31 C26 C27 116.8(4)
N4 C26 C27 119.7(4)
C28 C27 C26 121.6(4)
C28 C27 H27A 119.2
C26 C27 H27A 119.2
C27 C28 C29 121.3(4)
C27 C28 H28A 119.3
C29 C28 H28A 119.3
C30 C29 C28 117.3(4)
C30 C29 C32 121.7(4)
C28 C29 C32 121.0(4)
C29 C30 C31 121.9(4)
C29 C30 H30A 119.0
C31 C30 H30A 119.0
C26 C31 C30 121.0(4)
C26 C31 H31A 119.5
C30 C31 H31A 119.5
C29 C32 H32A 109.5
C29 C32 H32B 109.5
H32A C32 H32B 109.5
C29 C32 H32C 109.5
H32A C32 H32C 109.5
H32B C32 H32C 109.5

loop_
_geom_bond_atom_site_label_1
_geom_bond_atom_site_label_2
_geom_bond_distance
N1 C5 1.409(5)
N1 C8 1.430(5)
N1 H1A 0.8600
N2 C10 1.394(5)
N2 C9 1.462(5)
N2 H2A 0.8600
C1 C2 1.504(6)
C1 H1B 0.9600
C1 H1C 0.9600
C1 H1D 0.9600
C2 C3 1.374(5)
C2 C7 1.381(6)
C3 C4 1.378(6)
C3 H3A 0.9300
C4 C5 1.383(5)
C4 H4A 0.9300
C5 C6 1.389(5)
C6 C7 1.385(6)
C6 H6A 0.9300
C7 H7A 0.9300
C8 C9 1.529(6)
C8 H8A 0.9700
C8 H8B 0.9700
C9 H9A 0.9700
C9 H9B 0.9700
C10 C15 1.368(5)
C10 C11 1.393(5)
C11 C12 1.383(6)
C11 H11A 0.9300
C12 C13 1.391(6)
C12 H12A 0.9300
C13 C14 1.389(6)
C13 C16 1.491(6)
C14 C15 1.398(6)
C14 H14A 0.9300
C15 H15A 0.9300
C16 H16A 0.9600
C16 H16B 0.9600
C16 H16C 0.9600
N3 C21 1.389(5)
N3 C24 1.451(5)
N3 H3B 0.8600
N4 C26 1.389(5)
N4 C25 1.443(5)
N4 H4B 0.8600
C17 C18 1.491(6)
C17 H17A 0.9600
C17 H17B 0.9600
C17 H17C 0.9600
C18 C23 1.377(6)
C18 C19 1.396(6)
C19 C20 1.381(6)
C19 H19A 0.9300
C20 C21 1.384(6)
C20 H20A 0.9300
C21 C22 1.402(5)
C22 C23 1.352(6)
C22 H22A 0.9300
C23 H23A 0.9300
C24 C25 1.500(6)
C24 H24A 0.9700
C24 H24B 0.9700
C25 H25A 0.9700
C25 H25B 0.9700
C26 C31 1.376(5)
C26 C27 1.395(6)
C27 C28 1.378(6)
C27 H27A 0.9300
C28 C29 1.380(6)
C28 H28A 0.9300
C29 C30 1.367(6)
C29 C32 1.504(6)
C30 C31 1.396(6)
C30 H30A 0.9300
C31 H31A 0.9300
C32 H32A 0.9600
C32 H32B 0.9600
C32 H32C 0.9600

loop_
_geom_torsion_atom_site_label_1
_geom_torsion_atom_site_label_2
_geom_torsion_atom_site_label_3
_geom_torsion_atom_site_label_4
_geom_torsion
C7 C2 C3 C4 0.1(6)
C1 C2 C3 C4 -178.9(4)
C2 C3 C4 C5 0.7(6)
C3 C4 C5 C6 -1.8(6)
C3 C4 C5 N1 180.0(4)
C8 N1 C5 C4 -22.9(6)
C8 N1 C5 C6 158.9(4)
C4 C5 C6 C7 2.1(6)
N1 C5 C6 C7 -179.6(4)
C3 C2 C7 C6 0.2(6)
C1 C2 C7 C6 179.2(4)
C5 C6 C7 C2 -1.3(6)
C5 N1 C8 C9 -168.9(3)
C10 N2 C9 C8 89.0(5)
N1 C8 C9 N2 60.7(5)
C9 N2 C10 C15 -14.7(6)
C9 N2 C10 C11 165.9(4)
C15 C10 C11 C12 1.0(6)
N2 C10 C11 C12 -179.5(4)
C10 C11 C12 C13 1.0(6)
C11 C12 C13 C14 -2.3(6)
C11 C12 C13 C16 175.2(4)
C12 C13 C14 C15 1.7(6)
C16 C13 C14 C15 -175.9(4)
C11 C10 C15 C14 -1.6(6)
N2 C10 C15 C14 179.0(4)
C13 C14 C15 C10 0.2(6)
C23 C18 C19 C20 -1.3(7)
C17 C18 C19 C20 177.9(5)
C18 C19 C20 C21 1.0(7)
C19 C20 C21 N3 178.9(4)
C19 C20 C21 C22 0.2(6)
C24 N3 C21 C20 21.4(6)
C24 N3 C21 C22 -159.9(4)
C20 C21 C22 C23 -1.0(6)
N3 C21 C22 C23 -179.8(4)
C21 C22 C23 C18 0.7(7)
C19 C18 C23 C22 0.4(7)
C17 C18 C23 C22 -178.7(4)
C21 N3 C24 C25 168.1(4)
C26 N4 C25 C24 -89.5(5)
N3 C24 C25 N4 -59.3(5)
C25 N4 C26 C31 15.1(6)
C25 N4 C26 C27 -166.1(4)
C31 C26 C27 C28 -2.6(6)
N4 C26 C27 C28 178.5(4)
C26 C27 C28 C29 0.7(6)
C27 C28 C29 C30 1.7(6)
C27 C28 C29 C32 -176.7(4)
C28 C29 C30 C31 -2.2(6)
C32 C29 C30 C31 176.2(4)
N4 C26 C31 C30 -179.0(4)
C27 C26 C31 C30 2.2(6)
C29 C30 C31 C26 0.2(6)

loop_
_cod_related_entry_id
_cod_related_entry_database
_cod_related_entry_code
1 ChemSpider 70785
